data_7151347
loop_
_publ_author_name
'Kataeva, Olga'
'Krahl, Micha P.'
'Kn\"olker, Hans-Joachim'

_publ_section_title
;
 First total synthesis of the biologically active 2,7-dioxygenated
 tricyclic carbazole alkaloids 7-methoxy-O-methylmukonal, clausine H
 (clauszoline-C), clausine K (clauszoline-J) and clausine O.
;
_journal_issue 17
_journal_name_full 'Organic &amp; biomolecular chemistry'
_journal_page_first 3099
_journal_page_last 3101
_journal_paper_doi 10.1039/b507660a
_journal_volume 3
_journal_year 2005
_chemical_formula_sum 'C16 H15 N O4'
_chemical_formula_weight 285.29
_chemical_melting_point 464.6(5)
_chemical_name_common 'clausine H'
_chemical_name_systematic
;
?
;
_space_group_IT_number 29
_symmetry_cell_setting orthorhombic
_symmetry_space_group_name_Hall 'P 2c -2ac'
_symmetry_space_group_name_H-M 'P c a 21'
_atom_sites_solution_hydrogens geom
_atom_sites_solution_primary direct
_atom_sites_solution_secondary difmap
_audit_creation_method SHELXL-97
_cell_angle_alpha 90.00
_cell_angle_beta 90.00
_cell_angle_gamma 90.00
_cell_formula_units_Z 4
_cell_length_a 23.051(1)
_cell_length_b 7.509(1)
_cell_length_c 7.739(1)
_cell_measurement_reflns_used 34
_cell_measurement_temperature 198(2)
_cell_measurement_theta_max 19.52
_cell_measurement_theta_min 4.17
_cell_volume 1339.5(3)
_computing_cell_refinement 'Dirax/lsq (Duisenberg & Schreurs, 1989-2000)'
_computing_data_collection 'Collect (Nonius BV, 1997-2000)'
_computing_data_reduction 'EvalCCD (Duisenberg & Schreurs 1990-2000)'
_computing_molecular_graphics 'Schakal-99 (E.Keller 1999)'
_computing_publication_material 'XCIF 6.12 (Sheldrick, 1997)'
_computing_structure_refinement 'SHELXL-97 (Sheldrick, 1997)'
_computing_structure_solution 'SHELXS-97 (Sheldrick, 1990)'
_diffrn_ambient_temperature 198(2)
_diffrn_detector_area_resol_mean 9
_diffrn_measured_fraction_theta_full 0.996
_diffrn_measured_fraction_theta_max 0.996
_diffrn_measurement_device_type KappaCCD
_diffrn_measurement_method CCD
_diffrn_radiation_monochromator graphite
_diffrn_radiation_source 'fine-focus sealed tube'
_diffrn_radiation_type MoK\a
_diffrn_radiation_wavelength 0.71073
_diffrn_reflns_av_R_equivalents 0.0463
_diffrn_reflns_av_sigmaI/netI 0.0286
_diffrn_reflns_limit_h_max 27
_diffrn_reflns_limit_h_min -27
_diffrn_reflns_limit_k_max 9
_diffrn_reflns_limit_k_min -9
_diffrn_reflns_limit_l_max 8
_diffrn_reflns_limit_l_min -9
_diffrn_reflns_number 15467
_diffrn_reflns_theta_full 25.40
_diffrn_reflns_theta_max 25.40
_diffrn_reflns_theta_min 3.17
_exptl_absorpt_coefficient_mu 0.102
_exptl_absorpt_correction_T_max 0.9898
_exptl_absorpt_correction_T_min 0.9506
_exptl_absorpt_correction_type multi-scan
_exptl_absorpt_process_details 'SADABS 2.03.(Sheldrick,Bruker AXS Inc.,2002)'
_exptl_crystal_colour colorless
_exptl_crystal_density_diffrn 1.415
_exptl_crystal_density_method 'not measured'
_exptl_crystal_description block
_exptl_crystal_F_000 600
_exptl_crystal_size_max 0.50
_exptl_crystal_size_mid 0.25
_exptl_crystal_size_min 0.10
_refine_diff_density_max 0.137
_refine_diff_density_min -0.172
_refine_diff_density_rms 0.038
_refine_ls_abs_structure_details 'Flack H D (1983), Acta Cryst. A39, 876-881'
_refine_ls_abs_structure_Flack 0.3(10)
_refine_ls_extinction_method none
_refine_ls_goodness_of_fit_ref 1.053
_refine_ls_hydrogen_treatment 'refined as riding atoms'
_refine_ls_matrix_type full
_refine_ls_number_parameters 193
_refine_ls_number_reflns 2198
_refine_ls_number_restraints 1
_refine_ls_restrained_S_all 1.053
_refine_ls_R_factor_all 0.0458
_refine_ls_R_factor_gt 0.0324
_refine_ls_shift/su_max 0.000
_refine_ls_shift/su_mean 0.000
_refine_ls_structure_factor_coef Fsqd
_refine_ls_weighting_details 'calc w=1/[\s^2^(Fo^2^)+(0.0475P)^2^+0.0043P] where P=(Fo^2^+2Fc^2^)/3'
_refine_ls_weighting_scheme calc
_refine_ls_wR_factor_gt 0.0693
_refine_ls_wR_factor_ref 0.0740
_reflns_number_gt 1835
_reflns_number_total 2198
_reflns_threshold_expression >2sigma(I)
_cod_data_source_file b507660a.txt
_cod_data_source_block compound2
_cod_depositor_comments
;
The following automatic conversions were performed:

'_chemical_melting_point' value '191-192 C' was changed to '464.6(5)'
- it was converted from degrees Celsius(C) to Kelvins(K), the average
value was taken and precision was estimated.

Automatic conversion script
Id: cif_fix_values 1569 2011-02-09 13:29:24Z adriana 
;
_cod_original_sg_symbol_H-M Pca2(1)
_cod_database_code 7151347

loop_
_symmetry_equiv_pos_as_xyz
'x, y, z'
'-x, -y, z+1/2'
'x+1/2, -y, z'
'-x+1/2, y, z+1/2'

loop_
_atom_site_label
_atom_site_type_symbol
_atom_site_fract_x
_atom_site_fract_y
_atom_site_fract_z
_atom_site_U_iso_or_equiv
_atom_site_adp_type
_atom_site_occupancy
_atom_site_symmetry_multiplicity
_atom_site_calc_flag
_atom_site_refinement_flags
_atom_site_disorder_assembly
_atom_site_disorder_group
C1 C 0.30212(8) 0.5939(3) -0.0101(2) 0.0251(4) Uani 1 1 d . . .
C2 C 0.25146(9) 0.6863(3) -0.0649(3) 0.0268(4) Uani 1 1 d . . .
C3 C 0.25505(8) 0.8520(3) -0.1428(3) 0.0295(5) Uani 1 1 d . . .
H3 H 0.2211 0.9127 -0.1800 0.035 Uiso 1 1 calc R . .
C4 C 0.30985(8) 0.9270(2) -0.1649(2) 0.0243(4) Uani 1 1 d . . .
C5 C 0.36056(8) 0.8402(3) -0.1110(2) 0.0236(4) Uani 1 1 d . . .
C6 C 0.35613(8) 0.6738(3) -0.0346(2) 0.0234(4) Uani 1 1 d . . .
H6 H 0.3903 0.6134 0.0014 0.028 Uiso 1 1 calc R . .
N7 N 0.32435(6) 1.0889(2) -0.2363(2) 0.0286(4) Uani 1 1 d . . .
H7 H 0.2997 1.1659 -0.2807 0.034 Uiso 1 1 calc R . .
C8 C 0.38408(8) 1.1110(3) -0.2270(2) 0.0244(4) Uani 1 1 d . . .
C9 C 0.41709(7) 1.2576(2) -0.2778(3) 0.0251(4) Uani 1 1 d . . .
H9 H 0.3999 1.3598 -0.3287 0.030 Uiso 1 1 calc R . .
C10 C 0.47642(7) 1.2459(3) -0.2498(3) 0.0254(4) Uani 1 1 d . . .
C11 C 0.50172(8) 1.0964(3) -0.1733(3) 0.0268(5) Uani 1 1 d . . .
H11 H 0.5425 1.0934 -0.1554 0.032 Uiso 1 1 calc R . .
C12 C 0.46830(8) 0.9533(3) -0.1236(2) 0.0251(4) Uani 1 1 d . . .
H12 H 0.4858 0.8520 -0.0717 0.030 Uiso 1 1 calc R . .
C13 C 0.40844(8) 0.9590(2) -0.1503(2) 0.0220(4) Uani 1 1 d . . .
C14 C 0.29881(9) 0.4204(3) 0.0802(3) 0.0265(5) Uani 1 1 d . . .
O14 O 0.25659(6) 0.3279(2) 0.0977(2) 0.0412(4) Uani 1 1 d . . .
O15 O 0.35081(6) 0.37435(17) 0.14595(19) 0.0356(4) Uani 1 1 d . . .
C16 C 0.35169(10) 0.2123(3) 0.2444(3) 0.0454(6) Uani 1 1 d . . .
H16A H 0.3242 0.2216 0.3405 0.068 Uiso 1 1 calc R . .
H16B H 0.3908 0.1924 0.2899 0.068 Uiso 1 1 calc R . .
H16C H 0.3407 0.1124 0.1699 0.068 Uiso 1 1 calc R . .
O17 O 0.19953(6) 0.60460(19) -0.0355(2) 0.0370(4) Uani 1 1 d . . .
C18 C 0.14816(8) 0.7065(3) -0.0671(3) 0.0383(6) Uani 1 1 d . . .
H18A H 0.1484 0.8131 0.0059 0.057 Uiso 1 1 calc R . .
H18B H 0.1139 0.6342 -0.0400 0.057 Uiso 1 1 calc R . .
H18C H 0.1469 0.7418 -0.1890 0.057 Uiso 1 1 calc R . .
O19 O 0.51544(5) 1.37760(16) -0.29237(19) 0.0314(3) Uani 1 1 d . . .
C20 C 0.49325(9) 1.5356(3) -0.3682(3) 0.0369(5) Uani 1 1 d . . .
H20A H 0.4739 1.5064 -0.4773 0.055 Uiso 1 1 calc R . .
H20B H 0.5252 1.6186 -0.3905 0.055 Uiso 1 1 calc R . .
H20C H 0.4653 1.5910 -0.2892 0.055 Uiso 1 1 calc R . .

loop_
_atom_site_aniso_label
_atom_site_aniso_U_11
_atom_site_aniso_U_22
_atom_site_aniso_U_33
_atom_site_aniso_U_23
_atom_site_aniso_U_13
_atom_site_aniso_U_12
C1 0.0237(10) 0.0283(11) 0.0233(11) 0.0000(9) 0.0007(8) -0.0026(8)
C2 0.0211(9) 0.0327(10) 0.0266(11) -0.0007(9) 0.0004(8) -0.0027(9)
C3 0.0212(10) 0.0353(11) 0.0322(11) 0.0028(9) -0.0034(9) 0.0048(9)
C4 0.0239(10) 0.0252(11) 0.0239(10) 0.0030(8) -0.0010(8) 0.0008(8)
C5 0.0223(10) 0.0263(11) 0.0223(10) -0.0002(9) 0.0004(8) 0.0011(8)
C6 0.0193(10) 0.0259(11) 0.0248(10) 0.0005(9) -0.0007(8) 0.0030(8)
N7 0.0213(8) 0.0301(9) 0.0343(9) 0.0082(8) -0.0007(7) 0.0042(7)
C8 0.0211(10) 0.0297(11) 0.0223(10) -0.0022(9) 0.0011(8) 0.0013(8)
C9 0.0271(9) 0.0229(10) 0.0254(11) 0.0038(8) 0.0006(8) 0.0015(8)
C10 0.0268(10) 0.0262(10) 0.0231(10) -0.0030(8) 0.0024(8) -0.0049(9)
C11 0.0201(9) 0.0293(11) 0.0311(11) 0.0015(9) -0.0019(8) 0.0000(9)
C12 0.0274(10) 0.0228(9) 0.0250(10) 0.0039(9) -0.0022(8) 0.0035(9)
C13 0.0238(9) 0.0231(10) 0.0191(9) 0.0015(9) 0.0018(8) 0.0021(8)
C14 0.0245(10) 0.0292(11) 0.0259(10) -0.0025(9) 0.0033(8) -0.0033(9)
O14 0.0332(8) 0.0398(8) 0.0507(9) 0.0113(8) -0.0013(7) -0.0127(8)
O15 0.0312(8) 0.0291(8) 0.0464(9) 0.0123(7) -0.0028(6) -0.0010(6)
C16 0.0444(13) 0.0356(13) 0.0564(16) 0.0172(13) -0.0026(13) -0.0007(10)
O17 0.0202(7) 0.0398(9) 0.0510(9) 0.0081(8) -0.0009(6) -0.0047(7)
C18 0.0197(11) 0.0485(15) 0.0468(14) 0.0031(11) 0.0011(9) -0.0010(10)
O19 0.0278(7) 0.0282(7) 0.0382(8) 0.0076(6) 0.0007(6) -0.0042(6)
C20 0.0382(12) 0.0300(12) 0.0427(13) 0.0068(10) 0.0028(10) -0.0053(10)

loop_
_atom_type_symbol
_atom_type_description
_atom_type_scat_dispersion_real
_atom_type_scat_dispersion_imag
_atom_type_scat_source
C C 0.0033 0.0016 'International Tables Vol C Tables 4.2.6.8 and 6.1.1.4'
H H 0.0000 0.0000 'International Tables Vol C Tables 4.2.6.8 and 6.1.1.4'
N N 0.0061 0.0033 'International Tables Vol C Tables 4.2.6.8 and 6.1.1.4'
O O 0.0106 0.0060 'International Tables Vol C Tables 4.2.6.8 and 6.1.1.4'

loop_
_geom_angle_atom_site_label_1
_geom_angle_atom_site_label_2
_geom_angle_atom_site_label_3
_geom_angle
_geom_angle_site_symmetry_1
_geom_angle_site_symmetry_3
_geom_angle_publ_flag
C6 C1 C2 118.81(18) . . ?
C6 C1 C14 119.26(17) . . ?
C2 C1 C14 121.85(17) . . ?
O17 C2 C3 121.94(18) . . ?
O17 C2 C1 116.81(17) . . ?
C3 C2 C1 121.25(18) . . ?
C2 C3 C4 118.09(18) . . ?
N7 C4 C3 128.78(17) . . ?
N7 C4 C5 109.14(15) . . ?
C3 C4 C5 122.07(17) . . ?
C6 C5 C4 119.00(17) . . ?
C6 C5 C13 134.40(17) . . ?
C4 C5 C13 106.59(16) . . ?
C5 C6 C1 120.77(17) . . ?
C4 N7 C8 109.00(15) . . ?
N7 C8 C9 128.38(17) . . ?
N7 C8 C13 108.72(16) . . ?
C9 C8 C13 122.87(16) . . ?
C10 C9 C8 116.37(17) . . ?
O19 C10 C9 124.14(17) . . ?
O19 C10 C11 113.96(15) . . ?
C9 C10 C11 121.90(17) . . ?
C12 C11 C10 120.81(17) . . ?
C11 C12 C13 119.18(17) . . ?
C12 C13 C8 118.88(17) . . ?
C12 C13 C5 134.56(17) . . ?
C8 C13 C5 106.53(15) . . ?
O14 C14 O15 121.93(18) . . ?
O14 C14 C1 127.07(19) . . ?
O15 C14 C1 111.00(16) . . ?
C14 O15 C16 115.50(15) . . ?
C2 O17 C18 117.21(16) . . ?
C10 O19 C20 117.65(14) . . ?

loop_
_geom_bond_atom_site_label_1
_geom_bond_atom_site_label_2
_geom_bond_distance
_geom_bond_site_symmetry_2
_geom_bond_publ_flag
C1 C6 1.395(3) . ?
C1 C2 1.423(3) . ?
C1 C14 1.480(3) . ?
C2 O17 1.364(2) . ?
C2 C3 1.385(3) . ?
C3 C4 1.394(3) . ?
C4 N7 1.376(2) . ?
C4 C5 1.402(3) . ?
C5 C6 1.386(3) . ?
C5 C13 1.452(3) . ?
N7 C8 1.389(2) . ?
C8 C9 1.394(3) . ?
C8 C13 1.404(3) . ?
C9 C10 1.387(2) . ?
C10 O19 1.377(2) . ?
C10 C11 1.397(3) . ?
C11 C12 1.377(3) . ?
C12 C13 1.396(3) . ?
C14 O14 1.203(2) . ?
C14 O15 1.347(2) . ?
O15 C16 1.436(2) . ?
O17 C18 1.431(3) . ?
O19 C20 1.419(2) . ?

loop_
_geom_torsion_atom_site_label_1
_geom_torsion_atom_site_label_2
_geom_torsion_atom_site_label_3
_geom_torsion_atom_site_label_4
_geom_torsion
_geom_torsion_site_symmetry_1
_geom_torsion_site_symmetry_2
_geom_torsion_site_symmetry_3
_geom_torsion_site_symmetry_4
_geom_torsion_publ_flag
C6 C1 C2 O17 -178.85(17) . . . . ?
C14 C1 C2 O17 -2.1(3) . . . . ?
C6 C1 C2 C3 0.5(3) . . . . ?
C14 C1 C2 C3 177.28(19) . . . . ?
O17 C2 C3 C4 178.84(18) . . . . ?
C1 C2 C3 C4 -0.5(3) . . . . ?
C2 C3 C4 N7 -179.26(19) . . . . ?
C2 C3 C4 C5 -0.1(3) . . . . ?
N7 C4 C5 C6 179.95(17) . . . . ?
C3 C4 C5 C6 0.6(3) . . . . ?
N7 C4 C5 C13 0.9(2) . . . . ?
C3 C4 C5 C13 -178.45(19) . . . . ?
C4 C5 C6 C1 -0.6(3) . . . . ?
C13 C5 C6 C1 178.2(2) . . . . ?
C2 C1 C6 C5 0.0(3) . . . . ?
C14 C1 C6 C5 -176.80(17) . . . . ?
C3 C4 N7 C8 178.2(2) . . . . ?
C5 C4 N7 C8 -1.1(2) . . . . ?
C4 N7 C8 C9 -177.4(2) . . . . ?
C4 N7 C8 C13 0.9(2) . . . . ?
N7 C8 C9 C10 178.47(19) . . . . ?
C13 C8 C9 C10 0.5(3) . . . . ?
C8 C9 C10 O19 179.8(2) . . . . ?
C8 C9 C10 C11 -0.6(3) . . . . ?
O19 C10 C11 C12 -179.95(17) . . . . ?
C9 C10 C11 C12 0.5(3) . . . . ?
C10 C11 C12 C13 0.0(3) . . . . ?
C11 C12 C13 C8 -0.1(3) . . . . ?
C11 C12 C13 C5 -177.6(2) . . . . ?
N7 C8 C13 C12 -178.44(16) . . . . ?
C9 C8 C13 C12 -0.1(3) . . . . ?
N7 C8 C13 C5 -0.3(2) . . . . ?
C9 C8 C13 C5 178.04(18) . . . . ?
C6 C5 C13 C12 -1.5(4) . . . . ?
C4 C5 C13 C12 177.3(2) . . . . ?
C6 C5 C13 C8 -179.2(2) . . . . ?
C4 C5 C13 C8 -0.3(2) . . . . ?
C6 C1 C14 O14 -172.9(2) . . . . ?
C2 C1 C14 O14 10.4(3) . . . . ?
C6 C1 C14 O15 7.6(2) . . . . ?
C2 C1 C14 O15 -169.07(17) . . . . ?
O14 C14 O15 C16 -2.7(3) . . . . ?
C1 C14 O15 C16 176.79(17) . . . . ?
C3 C2 O17 C18 -8.1(3) . . . . ?
C1 C2 O17 C18 171.29(17) . . . . ?
C9 C10 O19 C20 0.6(3) . . . . ?
C11 C10 O19 C20 -178.99(18) . . . . ?

loop_
_cod_related_entry_id
_cod_related_entry_database
_cod_related_entry_code
1 ChemSpider 4475130
